data_2001739
loop_
_publ_author_name
'Bricklebank, N.'
'Godfrey, S. M.'
'McAuliffe, C. A.'
'Pritchard, R. G.'

_publ_contact_author
;
        Dr Robin G. Pritchard
        Department of Chemistry
        University of Manchester Institute of Science and Technology
        PO Box 88
        Manchester M60 1QD
        England
;
_publ_section_title
;
 Triphenylphosphonium bromide
;
_journal_issue 5
_journal_name_full 'Acta Crystallographica Section C'
_journal_page_first 1017
_journal_page_last 1018
_journal_paper_doi 10.1107/S0108270192013052
_journal_volume 49
_journal_year 1993
_chemical_formula_sum 'C18 H16 Br P'
_chemical_formula_weight 343.2
_space_group_IT_number 62
_symmetry_cell_setting orthorhombic
_symmetry_space_group_name_Hall '-P 2ac 2n'
_symmetry_space_group_name_H-M 'P n m a'
_audit_creation_method 'from TEXRAY.INF file'
_cell_angle_alpha 90
_cell_angle_beta 90
_cell_angle_gamma 90
_cell_formula_units_Z 4
_cell_length_a 10.951(5)
_cell_length_b 12.269(3)
_cell_length_c 11.754(4)
_cell_measurement_reflns_used 25
_cell_measurement_temperature 296
_cell_measurement_theta_max 24.52
_cell_measurement_theta_min 10.42
_cell_volume 1579.2(10)
_computing_cell_refinement 'Enraf-Nonius CAD4AJ'
_computing_data_collection 'Enraf-Nonius CAD4AJ'
_computing_data_reduction 'TEXSAN PROCESS (Molecular Structure Corporation, 1985)'
_computing_publication_material 'TEXSAN FINISH (Molecular Structure Corporation, 1985)'
_computing_structure_refinement 'TEXSAN LS (Molecular Structure Corporation, 1985)'
_computing_structure_solution 'MITHRIL (Gilmore, 1984)'
_diffrn_ambient_temperature 23.0?
_diffrn_measurement_device CAD4
_diffrn_measurement_method '\w/2\q scans'
_diffrn_radiation_monochromator graphite
_diffrn_radiation_source 'X-ray tube'
_diffrn_radiation_type MoK\a
_diffrn_radiation_wavelength 0.7107
_diffrn_reflns_av_R_equivalents 0.024
_diffrn_reflns_limit_h_max 13
_diffrn_reflns_limit_h_min 0
_diffrn_reflns_limit_k_max 14
_diffrn_reflns_limit_k_min 0
_diffrn_reflns_limit_l_max 12
_diffrn_reflns_limit_l_min 0
_diffrn_reflns_number 1477
_diffrn_reflns_theta_max 24.0
_diffrn_reflns_theta_min 1.0
_diffrn_standards_decay_% 0
_diffrn_standards_interval_count 150
_diffrn_standards_number 3
_exptl_absorpt_coefficient_mu 2.66
_exptl_absorpt_correction_T_max 1.19
_exptl_absorpt_correction_T_min 0.60
_exptl_absorpt_correction_type 'refdelf (DIFABS; Walker & Stuart, 1983)'
_exptl_absorpt_process_details Walker&Stuart_DIFABS
_exptl_crystal_colour colourless
_exptl_crystal_density_diffrn 1.443
_exptl_crystal_description trapezoid
_exptl_crystal_F_000 696.00
_exptl_crystal_size_max 0.30
_exptl_crystal_size_mid 0.20
_exptl_crystal_size_min 0.20
_refine_diff_density_max 0.48
_refine_diff_density_min -0.38
_refine_ls_extinction_coef 1.88209E-7
_refine_ls_extinction_method Zachariasen_type_2_Gaussian_isotropic
_refine_ls_goodness_of_fit_obs 1.278
_refine_ls_hydrogen_treatment
;H atoms in calculated positions except for H attached to P which was
located in a difference map and refined isotropically
;
_refine_ls_matrix_type full
_refine_ls_number_parameters 100
_refine_ls_number_reflns 676
_refine_ls_number_restraints 0
_refine_ls_R_factor_obs 0.0520
_refine_ls_shift/esd_max 0.0109
_refine_ls_structure_factor_coef F
_refine_ls_weighting_details 'w = 1/\s^2^(F~o~)'
_refine_ls_weighting_scheme calc
_refine_ls_wR_factor_obs 0.0562
_reflns_number_observed 676
_reflns_number_total 1456
_reflns_observed_criterion I>2\s(I)
_cod_data_source_file ha1023.cif
_cod_data_source_block U172
_cod_depositor_comments
;
The following automatic conversions were performed:

'_refine_ls_weighting_scheme' value '1/\s^2^(F~o~)' was changed to
'calc'. New tag '_refine_ls_weighting_details' was created. The value
of the new tag was set to 'w = 1/\s^2^(F~o~)'.

Automatic conversion script
Id: cif_fix_values 3143 2015-03-26 13:38:13Z robertas 
;
_cod_original_cell_volume 1579.0(10)
_cod_original_formula_sum 'C18 H16 Br1 P1'
_cod_database_code 2001739

loop_
_symmetry_equiv_pos_as_xyz
x,y,z
0.5+x,0.5-y,0.5-z
-x,0.5+y,-z
0.5-x,-y,0.5+z
-x,-y,-z
0.5-x,0.5+y,0.5+z
x,0.5-y,z
0.5+x,y,0.5-z

loop_
_atom_site_aniso_label
_atom_site_aniso_U_11
_atom_site_aniso_U_22
_atom_site_aniso_U_33
_atom_site_aniso_U_12
_atom_site_aniso_U_13
_atom_site_aniso_U_23
BR1 0.0668(9) 0.0664(9) 0.0633(7) 0.0000 -0.0048(9) 0.0000
P1 0.056(2) 0.072(2) 0.065(2) 0.0000 0.008(2) 0.0000
C1 0.046(8) 0.049(8) 0.069(8) 0.0000 0.001(6) 0.0000
C2 0.107(8) 0.064(6) 0.116(9) 0.008(7) -0.038(8) -0.003(6)
C3 0.138(10) 0.068(8) 0.130(10) -0.007(7) -0.064(9) 0.020(8)
C4 0.090(10) 0.100(10) 0.110(10) 0.0000 -0.057(9) 0.0000
C5 0.050(5) 0.054(6) 0.066(6) 0.006(4) 0.002(5) 0.002(6)
C6 0.085(7) 0.041(6) 0.064(7) 0.000(6) 0.004(5) 0.001(6)
C7 0.071(6) 0.063(7) 0.068(6) 0.002(6) 0.000(5) 0.010(6)
C8 0.085(7) 0.059(7) 0.116(9) -0.016(7) -0.006(7) 0.005(8)
C9 0.110(10) 0.083(9) 0.099(10) -0.016(8) 0.010(7) -0.028(8)
C10 0.079(7) 0.082(8) 0.086(8) -0.005(7) 0.018(6) -0.006(8)

loop_
_atom_site_label
_atom_site_fract_x
_atom_site_fract_y
_atom_site_fract_z
_atom_site_U_iso_or_equiv
_atom_site_thermal_displace_type
_atom_site_calc_flag
_atom_site_calc_attached_atom
Br1 0.50910(10) 0.2500 -0.04161(10) 0.0655 Uani ? ?
P1 0.3820(3) 0.2500 0.2597(3) 0.0640 Uani ? ?
C1 0.4723(9) 0.2500 0.3880(11) 0.0550 Uani ? ?
C2 0.5106(9) 0.1552(8) 0.4334(9) 0.0957 Uani ? ?
C3 0.5831(11) 0.1551(9) 0.5297(11) 0.1107 Uani ? ?
C4 0.6163(13) 0.2500 0.5764(11) 0.0984 Uani ? ?
C5 0.2946(7) 0.1274(7) 0.2525(8) 0.0568 Uani ? ?
C6 0.2107(8) 0.1033(8) 0.3387(9) 0.0634 Uani ? ?
C7 0.1508(8) 0.0044(9) 0.3330(8) 0.0674 Uani ? ?
C8 0.1696(10) -0.0691(8) 0.2484(10) 0.0866 Uani ? ?
C9 0.2551(11) -0.0446(11) 0.1651(11) 0.0989 Uani ? ?
C10 0.3167(9) 0.0541(11) 0.1669(9) 0.0825 Uani ? ?
H1 0.462(6) 0.2500 0.145(6) 0.02(2) Uani ? ?
H2 0.4874 0.0880 0.3994 0.1144 Uani ? ?
H3 0.6096 0.0883 0.5615 0.1309 Uani ? ?
H4 0.6641 0.2500 0.6438 0.1174 Uani ? ?
H6 0.1954 0.1528 0.3987 0.0759 Uani ? ?
H7 0.0938 -0.0131 0.3911 0.0809 Uani ? ?
H8 0.1261 -0.1357 0.2465 0.1043 Uani ? ?
H9 0.2704 -0.0956 0.1056 0.1182 Uani ? ?
H10 0.3745 0.0712 0.1088 0.0989 Uani ? ?

loop_
_atom_type_symbol
_atom_type_scat_dispersion_real
_atom_type_scat_dispersion_imag
_atom_type_scat_source
C 0.002 0.002 'International Tables'
H 0.000 0.000 'International Tables'
P 0.090 0.095 'International Tables'
Br -0.374 2.456 'International Tables'

loop_
_geom_angle_atom_site_label_1
_geom_angle_atom_site_label_2
_geom_angle_atom_site_label_3
_geom_angle_site_symmetry_1
_geom_angle_site_symmetry_2
_geom_angle_site_symmetry_3
_geom_angle
_geom_angle_publ_flag
C1 P1 C5 . . . 109.5(4) yes
C5 P1 C5 . . 7 114.8(5) yes
P1 C1 C2 . . . 120.1(6) yes
P1 C5 C6 . . . 119.8(7) yes
P1 C5 C10 . . . 119.5(7) yes

loop_
_geom_bond_atom_site_label_1
_geom_bond_atom_site_label_2
_geom_bond_site_symmetry_1
_geom_bond_site_symmetry_2
_geom_bond_distance
_geom_bond_publ_flag
P1 C1 . . 1.800(10) yes
P1 C5 . . 1.785(8) yes
C1 C2 . . 1.350(10) yes
C2 C3 . . 1.380(10) yes
C3 C4 . . 1.340(10) yes
C5 C6 . . 1.400(10) yes
C5 C10 . . 1.370(10) yes
C6 C7 . . 1.380(10) yes
C7 C8 . . 1.360(10) yes
C8 C9 . . 1.39(2) yes
C9 C10 . . 1.39(2) yes
